data_4112190
loop_
_publ_author_name
'Hideki Amii'
'Lidija Vranicar'
'Heinz Gornitzka'
'Didier Bourissou'
'Guy Bertrand'

_publ_section_title
;
 Radical-Type Reactivity of the
 1,3-Dibora-2,4-Diphosphoniocyclobutane-1,3-diyl
;
_journal_name_full 'Journal of the American Chemical Society'
_journal_page_first 1344
_journal_page_last 1345
_journal_paper_doi 10.1021/ja039920i
_journal_volume 126
_journal_year 2004
_chemical_formula_sum 'C20 H46 B2 P2 Se'
_chemical_formula_weight 449.09
_chemical_name_systematic
; 
 ? 
;
_space_group_IT_number 2
_symmetry_cell_setting triclinic
_symmetry_space_group_name_Hall '-P 1'
_symmetry_space_group_name_H-M 'P -1'
_atom_sites_solution_hydrogens geom
_atom_sites_solution_primary direct
_atom_sites_solution_secondary difmap
_audit_creation_method SHELXL-97
_cell_angle_alpha 77.516(2)
_cell_angle_beta 72.120(2)
_cell_angle_gamma 67.150(2)
_cell_formula_units_Z 2
_cell_length_a 10.2819(12)
_cell_length_b 10.5595(12)
_cell_length_c 13.0748(15)
_cell_measurement_reflns_used 6794
_cell_measurement_temperature 173(2)
_cell_measurement_theta_max 29.349
_cell_measurement_theta_min 2.219
_cell_volume 1237.3(2)
_computing_cell_refinement 'Bruker SMART'
_computing_data_collection 'Bruker SMART'
_computing_data_reduction 'Bruker SHELXTL'
_computing_molecular_graphics 'Bruker SHELXTL'
_computing_publication_material 'Bruker SHELXTL'
_computing_structure_refinement 'SHELXL-97 (Sheldrick, 1997)'
_computing_structure_solution 'SHELXS-97 (Sheldrick, 1990)'
_diffrn_ambient_temperature 173(2)
_diffrn_measured_fraction_theta_full 0.884
_diffrn_measured_fraction_theta_max 0.884
_diffrn_measurement_device_type 'Bruker CCD detector'
_diffrn_measurement_method 'phi and omega scans'
_diffrn_radiation_monochromator graphite
_diffrn_radiation_source 'fine-focus sealed tube'
_diffrn_radiation_type MoK\a
_diffrn_radiation_wavelength 0.71073
_diffrn_reflns_av_R_equivalents 0.0180
_diffrn_reflns_av_sigmaI/netI 0.0312
_diffrn_reflns_limit_h_max 14
_diffrn_reflns_limit_h_min -14
_diffrn_reflns_limit_k_max 8
_diffrn_reflns_limit_k_min -14
_diffrn_reflns_limit_l_max 16
_diffrn_reflns_limit_l_min -17
_diffrn_reflns_number 10139
_diffrn_reflns_theta_full 29.44
_diffrn_reflns_theta_max 29.44
_diffrn_reflns_theta_min 1.65
_exptl_absorpt_coefficient_mu 1.649
_exptl_absorpt_correction_T_max 1.000000
_exptl_absorpt_correction_T_min 0.898822
_exptl_absorpt_correction_type semi-empirical
_exptl_absorpt_process_details 'SADABS (Bruker-AXS)'
_exptl_crystal_colour colorless
_exptl_crystal_density_diffrn 1.205
_exptl_crystal_description block
_exptl_crystal_F_000 480
_exptl_crystal_size_max 0.3
_exptl_crystal_size_mid 0.3
_exptl_crystal_size_min 0.4
_refine_diff_density_max 0.747
_refine_diff_density_min -0.335
_refine_diff_density_rms 0.067
_refine_ls_extinction_method none
_refine_ls_goodness_of_fit_ref 1.136
_refine_ls_hydrogen_treatment mixed
_refine_ls_matrix_type full
_refine_ls_number_parameters 240
_refine_ls_number_reflns 6056
_refine_ls_number_restraints 0
_refine_ls_restrained_S_all 1.136
_refine_ls_R_factor_all 0.0389
_refine_ls_R_factor_gt 0.0331
_refine_ls_shift/su_max 0.001
_refine_ls_shift/su_mean 0.000
_refine_ls_structure_factor_coef Fsqd
_refine_ls_weighting_details 'calc w=1/[\s^2^(Fo^2^)+(0.0205P)^2^+1.3669P] where P=(Fo^2^+2Fc^2^)/3'
_refine_ls_weighting_scheme calc
_refine_ls_wR_factor_gt 0.0777
_refine_ls_wR_factor_ref 0.0794
_reflns_number_gt 5406
_reflns_number_total 6056
_reflns_threshold_expression >2sigma(I)
_cod_data_source_file ja039920isi20031203_074805.cif
_cod_data_source_block 3
_cod_database_code 4112190

loop_
_symmetry_equiv_pos_as_xyz
'x, y, z'
'-x, -y, -z'

loop_
_atom_site_label
_atom_site_type_symbol
_atom_site_fract_x
_atom_site_fract_y
_atom_site_fract_z
_atom_site_U_iso_or_equiv
_atom_site_adp_type
_atom_site_occupancy
_atom_site_symmetry_multiplicity
_atom_site_calc_flag
_atom_site_refinement_flags
Se1 Se 0.91597(2) 0.81901(2) 0.566929(17) 0.01951(6) Uani 1 1 d .
B1 B 0.9668(2) 0.6873(2) 0.70808(19) 0.0171(4) Uani 1 1 d .
C1 C 1.1013(2) 0.5415(2) 0.70162(18) 0.0211(4) Uani 1 1 d .
C2 C 1.0894(3) 0.4518(3) 0.8105(2) 0.0314(5) Uani 1 1 d .
H2A H 1.0026 0.4260 0.8277 0.047 Uiso 1 1 calc R
H2B H 1.0817 0.5038 0.8671 0.047 Uiso 1 1 calc R
H2C H 1.1763 0.3681 0.8066 0.047 Uiso 1 1 calc R
C3 C 1.1036(3) 0.4606(3) 0.6159(2) 0.0319(5) Uani 1 1 d .
H3A H 1.1865 0.3735 0.6125 0.048 Uiso 1 1 calc R
H3B H 1.1129 0.5159 0.5452 0.048 Uiso 1 1 calc R
H3C H 1.0128 0.4409 0.6355 0.048 Uiso 1 1 calc R
C4 C 1.2492(2) 0.5636(3) 0.6696(2) 0.0325(5) Uani 1 1 d .
H4A H 1.2557 0.6064 0.7264 0.049 Uiso 1 1 calc R
H4B H 1.2572 0.6243 0.6014 0.049 Uiso 1 1 calc R
H4C H 1.3284 0.4743 0.6606 0.049 Uiso 1 1 calc R
B2 B 0.7542(2) 0.9061(2) 0.70466(18) 0.0163(4) Uani 1 1 d .
C5 C 0.6268(2) 1.0543(2) 0.69514(18) 0.0206(4) Uani 1 1 d .
C6 C 0.6890(3) 1.1626(2) 0.6206(2) 0.0274(5) Uani 1 1 d .
H6A H 0.6091 1.2501 0.6126 0.041 Uiso 1 1 calc R
H6B H 0.7409 1.1297 0.5495 0.041 Uiso 1 1 calc R
H6C H 0.7565 1.1768 0.6523 0.041 Uiso 1 1 calc R
C7 C 0.5496(3) 1.1071(3) 0.8067(2) 0.0317(5) Uani 1 1 d .
H7A H 0.4671 1.1927 0.8000 0.047 Uiso 1 1 calc R
H7B H 0.6183 1.1253 0.8345 0.047 Uiso 1 1 calc R
H7C H 0.5143 1.0371 0.8568 0.047 Uiso 1 1 calc R
C8 C 0.5123(3) 1.0459(3) 0.6464(2) 0.0356(6) Uani 1 1 d .
H8A H 0.4655 0.9821 0.6941 0.053 Uiso 1 1 calc R
H8B H 0.5599 1.0123 0.5752 0.053 Uiso 1 1 calc R
H8C H 0.4387 1.1379 0.6388 0.053 Uiso 1 1 calc R
P1 P 0.75020(6) 0.71720(5) 0.75753(4) 0.01607(11) Uani 1 1 d .
C9 C 0.6416(2) 0.7022(2) 0.90151(18) 0.0214(4) Uani 1 1 d .
H9 H 0.6470 0.7757 0.9354 0.026 Uiso 1 1 calc R
C10 C 0.6982(3) 0.5674(3) 0.9728(2) 0.0311(5) Uani 1 1 d .
H10A H 0.6446 0.5787 1.0484 0.047 Uiso 1 1 calc R
H10B H 0.8022 0.5448 0.9658 0.047 Uiso 1 1 calc R
H10C H 0.6839 0.4924 0.9496 0.047 Uiso 1 1 calc R
C11 C 0.4792(2) 0.7399(3) 0.9096(2) 0.0301(5) Uani 1 1 d .
H11A H 0.4647 0.6661 0.8850 0.045 Uiso 1 1 calc R
H11B H 0.4452 0.8268 0.8640 0.045 Uiso 1 1 calc R
H11C H 0.4239 0.7510 0.9849 0.045 Uiso 1 1 calc R
C12 C 0.7076(2) 0.6205(2) 0.67624(19) 0.0228(4) Uani 1 1 d .
H12 H 0.7914 0.6018 0.6109 0.027 Uiso 1 1 calc R
C13 C 0.5721(3) 0.6963(3) 0.6323(2) 0.0333(6) Uani 1 1 d .
H13A H 0.5620 0.6356 0.5904 0.050 Uiso 1 1 calc R
H13B H 0.5818 0.7799 0.5857 0.050 Uiso 1 1 calc R
H13C H 0.4857 0.7218 0.6927 0.050 Uiso 1 1 calc R
C14 C 0.7072(3) 0.4771(3) 0.7339(2) 0.0347(6) Uani 1 1 d .
H14A H 0.6180 0.4877 0.7921 0.052 Uiso 1 1 calc R
H14B H 0.7923 0.4316 0.7644 0.052 Uiso 1 1 calc R
H14C H 0.7109 0.4207 0.6819 0.052 Uiso 1 1 calc R
P2 P 0.92292(5) 0.85660(5) 0.77213(4) 0.01509(11) Uani 1 1 d .
C15 C 0.9112(2) 0.8225(2) 0.92081(16) 0.0199(4) Uani 1 1 d .
H15 H 0.8820 0.7388 0.9465 0.024 Uiso 1 1 calc R
C16 C 0.7969(3) 0.9340(3) 0.99115(19) 0.0273(5) Uani 1 1 d .
H16A H 0.7926 0.8999 1.0676 0.041 Uiso 1 1 calc R
H16B H 0.7013 0.9563 0.9776 0.041 Uiso 1 1 calc R
H16C H 0.8234 1.0173 0.9733 0.041 Uiso 1 1 calc R
C17 C 1.0613(3) 0.7809(3) 0.94344(19) 0.0260(5) Uani 1 1 d .
H17A H 1.0913 0.8620 0.9273 0.039 Uiso 1 1 calc R
H17B H 1.1327 0.7095 0.8977 0.039 Uiso 1 1 calc R
H17C H 1.0556 0.7448 1.0197 0.039 Uiso 1 1 calc R
C18 C 1.0251(2) 0.9775(2) 0.70849(17) 0.0196(4) Uani 1 1 d .
H18 H 1.0015 1.0146 0.6367 0.023 Uiso 1 1 calc R
C19 C 0.9704(3) 1.1043(2) 0.7701(2) 0.0284(5) Uani 1 1 d .
H19A H 1.0082 1.0781 0.8349 0.043 Uiso 1 1 calc R
H19B H 0.8637 1.1387 0.7914 0.043 Uiso 1 1 calc R
H19C H 1.0046 1.1770 0.7234 0.043 Uiso 1 1 calc R
C20 C 1.1916(2) 0.9153(3) 0.6834(2) 0.0273(5) Uani 1 1 d .
H20A H 1.2330 0.9860 0.6423 0.041 Uiso 1 1 calc R
H20B H 1.2260 0.8377 0.6407 0.041 Uiso 1 1 calc R
H20C H 1.2224 0.8823 0.7512 0.041 Uiso 1 1 calc R

loop_
_atom_site_aniso_label
_atom_site_aniso_U_11
_atom_site_aniso_U_22
_atom_site_aniso_U_33
_atom_site_aniso_U_23
_atom_site_aniso_U_13
_atom_site_aniso_U_12
Se1 0.02189(11) 0.02205(11) 0.01430(10) -0.00126(7) -0.00448(7) -0.00772(8)
B1 0.0175(10) 0.0181(11) 0.0171(10) -0.0027(8) -0.0050(8) -0.0066(9)
C1 0.0193(10) 0.0188(10) 0.0233(10) -0.0044(8) -0.0057(8) -0.0031(8)
C2 0.0321(12) 0.0227(12) 0.0332(13) 0.0033(10) -0.0121(10) -0.0030(10)
C3 0.0309(12) 0.0262(12) 0.0359(13) -0.0161(10) -0.0093(10) 0.0003(10)
C4 0.0187(10) 0.0288(13) 0.0441(15) -0.0072(11) -0.0037(10) -0.0034(9)
B2 0.0182(10) 0.0160(10) 0.0166(10) 0.0000(8) -0.0061(8) -0.0075(8)
C5 0.0184(9) 0.0183(10) 0.0249(11) -0.0010(8) -0.0078(8) -0.0051(8)
C6 0.0319(12) 0.0186(11) 0.0306(12) 0.0036(9) -0.0109(10) -0.0086(9)
C7 0.0254(11) 0.0243(12) 0.0354(13) -0.0071(10) -0.0016(10) -0.0006(9)
C8 0.0297(12) 0.0268(13) 0.0549(17) 0.0016(12) -0.0254(12) -0.0064(10)
P1 0.0163(2) 0.0148(2) 0.0182(2) -0.00226(19) -0.00445(19) -0.00612(19)
C9 0.0215(10) 0.0214(11) 0.0215(10) -0.0028(8) -0.0017(8) -0.0101(8)
C10 0.0374(13) 0.0287(13) 0.0261(12) 0.0061(10) -0.0069(10) -0.0158(11)
C11 0.0207(11) 0.0319(13) 0.0345(13) -0.0045(10) -0.0007(9) -0.0103(10)
C12 0.0240(10) 0.0218(11) 0.0271(11) -0.0079(9) -0.0081(9) -0.0087(9)
C13 0.0309(12) 0.0360(14) 0.0426(15) -0.0111(11) -0.0182(11) -0.0111(11)
C14 0.0424(14) 0.0229(12) 0.0466(15) -0.0092(11) -0.0134(12) -0.0151(11)
P2 0.0158(2) 0.0150(2) 0.0157(2) -0.00158(19) -0.00458(18) -0.00628(19)
C15 0.0237(10) 0.0219(10) 0.0159(9) -0.0006(8) -0.0052(8) -0.0104(8)
C16 0.0290(12) 0.0322(13) 0.0218(11) -0.0084(9) -0.0032(9) -0.0111(10)
C17 0.0295(11) 0.0280(12) 0.0241(11) -0.0011(9) -0.0127(9) -0.0100(10)
C18 0.0206(10) 0.0198(10) 0.0219(10) 0.0008(8) -0.0063(8) -0.0115(8)
C19 0.0330(12) 0.0213(11) 0.0365(13) -0.0032(10) -0.0104(10) -0.0139(10)
C20 0.0217(11) 0.0333(13) 0.0295(12) -0.0006(10) -0.0067(9) -0.0136(10)

loop_
_atom_type_symbol
_atom_type_description
_atom_type_scat_dispersion_real
_atom_type_scat_dispersion_imag
_atom_type_scat_source
C C 0.0033 0.0016 'International Tables Vol C Tables 4.2.6.8 and 6.1.1.4'
H H 0.0000 0.0000 'International Tables Vol C Tables 4.2.6.8 and 6.1.1.4'
B B 0.0013 0.0007 'International Tables Vol C Tables 4.2.6.8 and 6.1.1.4'
P P 0.1023 0.0942 'International Tables Vol C Tables 4.2.6.8 and 6.1.1.4'
Se Se -0.0929 2.2259 'International Tables Vol C Tables 4.2.6.8 and 6.1.1.4'

loop_
_geom_angle_atom_site_label_1
_geom_angle_atom_site_label_2
_geom_angle_atom_site_label_3
_geom_angle
B1 Se1 B2 71.61(9)
C1 B1 P2 132.62(16)
C1 B1 P1 127.57(16)
P2 B1 P1 87.79(9)
C1 B1 Se1 122.08(15)
P2 B1 Se1 86.86(9)
P1 B1 Se1 85.09(9)
C2 C1 C3 108.3(2)
C2 C1 C4 108.18(19)
C3 C1 C4 107.19(19)
C2 C1 B1 110.93(18)
C3 C1 B1 110.73(18)
C4 C1 B1 111.40(18)
C5 B2 P1 132.43(15)
C5 B2 P2 127.52(15)
P1 B2 P2 87.93(9)
C5 B2 Se1 122.32(15)
P1 B2 Se1 86.43(9)
P2 B2 Se1 85.48(9)
C8 C5 C7 108.5(2)
C8 C5 C6 106.94(19)
C7 C5 C6 108.15(19)
C8 C5 B2 111.28(19)
C7 C5 B2 110.93(18)
C6 C5 B2 110.91(18)
C12 P1 C9 109.15(10)
C12 P1 B2 121.11(10)
C9 P1 B2 112.70(10)
C12 P1 B1 108.81(10)
C9 P1 B1 126.08(10)
B2 P1 B1 76.82(10)
C10 C9 C11 110.88(19)
C10 C9 P1 117.19(16)
C11 C9 P1 112.16(16)
C13 C12 C14 110.5(2)
C13 C12 P1 117.07(16)
C14 C12 P1 112.30(16)
C18 P2 C15 109.28(10)
C18 P2 B1 121.34(10)
C15 P2 B1 112.31(10)
C18 P2 B2 109.30(10)
C15 P2 B2 125.27(10)
B1 P2 B2 77.17(10)
C16 C15 C17 110.79(18)
C16 C15 P2 117.00(16)
C17 C15 P2 111.48(15)
C20 C18 C19 109.90(18)
C20 C18 P2 117.07(15)
C19 C18 P2 112.62(15)

loop_
_geom_bond_atom_site_label_1
_geom_bond_atom_site_label_2
_geom_bond_distance
Se1 B1 2.129(2)
Se1 B2 2.132(2)
B1 C1 1.619(3)
B1 P2 1.972(2)
B1 P1 2.034(2)
C1 C2 1.530(3)
C1 C3 1.539(3)
C1 C4 1.544(3)
B2 C5 1.614(3)
B2 P1 1.977(2)
B2 P2 2.024(2)
C5 C8 1.538(3)
C5 C7 1.539(3)
C5 C6 1.539(3)
P1 C12 1.862(2)
P1 C9 1.880(2)
C9 C10 1.533(3)
C9 C11 1.533(3)
C12 C13 1.529(3)
C12 C14 1.540(3)
P2 C18 1.863(2)
P2 C15 1.874(2)
C15 C16 1.531(3)
C15 C17 1.536(3)
C18 C20 1.531(3)
C18 C19 1.537(3)
